data_1504283
loop_
_publ_author_name
'Nakazono, Satomi'
'Easwaramoorthi, Shanmugam'
'Kim, Dongho'
'Shinokubo, Hiroshi'
'Osuka, Atsuhiro'

_publ_section_title
;
 Synthesis of arylated perylene bisimides through C-H bond cleavage under
 ruthenium catalysis.
;
_journal_issue 23
_journal_name_full 'Organic letters'
_journal_page_first 5426
_journal_page_last 5429
_journal_paper_doi 10.1021/ol902271b
_journal_volume 11
_journal_year 2009
_chemical_formula_sum 'C34 H34.36 Cl2.64 N3 O2'
_chemical_formula_weight 610.58
_chemical_name_systematic
; 
 ? 
;
_space_group_IT_number 2
_symmetry_cell_setting triclinic
_symmetry_Int_Tables_number 2
_symmetry_space_group_name_Hall '-P 1'
_symmetry_space_group_name_H-M 'P -1'
_atom_sites_solution_hydrogens geom
_atom_sites_solution_primary direct
_atom_sites_solution_secondary difmap
_audit_creation_method SHELXL-97
_cell_angle_alpha 85.694(12)
_cell_angle_beta 83.861(14)
_cell_angle_gamma 66.290(13)
_cell_formula_units_Z 2
_cell_length_a 9.294(4)
_cell_length_b 10.196(4)
_cell_length_c 18.474(8)
_cell_measurement_reflns_used 11708
_cell_measurement_temperature 123(2)
_cell_measurement_theta_max 27.7
_cell_measurement_theta_min 3.1
_cell_volume 1592.7(12)
_computing_structure_refinement 'SHELXL-97 (Sheldrick, 1997)'
_computing_structure_solution 'SHELXS-97 (Sheldrick, 1990)'
_diffrn_ambient_temperature 123(2)
_diffrn_detector_area_resol_mean 10.00
_diffrn_measured_fraction_theta_full 0.962
_diffrn_measured_fraction_theta_max 0.962
_diffrn_measurement_device_type 'Rigaku RAXIS-RAPID'
_diffrn_measurement_method \w
_diffrn_radiation_monochromator graphite
_diffrn_radiation_source 'fine-focus sealed tube'
_diffrn_radiation_type MoK\a
_diffrn_radiation_wavelength 0.71075
_diffrn_reflns_av_R_equivalents 0.0721
_diffrn_reflns_av_sigmaI/netI 0.0664
_diffrn_reflns_limit_h_max 11
_diffrn_reflns_limit_h_min -11
_diffrn_reflns_limit_k_max 12
_diffrn_reflns_limit_k_min -12
_diffrn_reflns_limit_l_max 21
_diffrn_reflns_limit_l_min -21
_diffrn_reflns_number 10038
_diffrn_reflns_theta_full 25.00
_diffrn_reflns_theta_max 25.00
_diffrn_reflns_theta_min 3.06
_exptl_absorpt_coefficient_mu 0.292
_exptl_absorpt_correction_T_max 0.9855
_exptl_absorpt_correction_T_min 0.8921
_exptl_absorpt_correction_type none
_exptl_crystal_colour orange
_exptl_crystal_density_diffrn 1.273
_exptl_crystal_density_method 'not measured'
_exptl_crystal_description prism
_exptl_crystal_F_000 640
_exptl_crystal_size_max 0.40
_exptl_crystal_size_mid 0.20
_exptl_crystal_size_min 0.05
_refine_diff_density_max 0.864
_refine_diff_density_min -0.938
_refine_diff_density_rms 0.085
_refine_ls_extinction_method none
_refine_ls_goodness_of_fit_ref 1.049
_refine_ls_hydrogen_treatment constr
_refine_ls_matrix_type full
_refine_ls_number_parameters 457
_refine_ls_number_reflns 5391
_refine_ls_number_restraints 57
_refine_ls_restrained_S_all 1.059
_refine_ls_R_factor_all 0.1212
_refine_ls_R_factor_gt 0.0880
_refine_ls_shift/su_max 0.021
_refine_ls_shift/su_mean 0.001
_refine_ls_structure_factor_coef Fsqd
_refine_ls_weighting_details 'calc w=1/[\s^2^(Fo^2^)+(0.1601P)^2^+1.7992P] where P=(Fo^2^+2Fc^2^)/3'
_refine_ls_weighting_scheme calc
_refine_ls_wR_factor_gt 0.2534
_refine_ls_wR_factor_ref 0.2814
_reflns_number_gt 3752
_reflns_number_total 5391
_reflns_threshold_expression >2sigma(I)
_cod_data_source_file ol902271b_si_002.cif
_cod_data_source_block 7
_cod_original_cell_volume 1592.6(11)
_cod_database_code 1504283

loop_
_symmetry_equiv_pos_as_xyz
'x, y, z'
'-x, -y, -z'

loop_
_atom_site_label
_atom_site_type_symbol
_atom_site_fract_x
_atom_site_fract_y
_atom_site_fract_z
_atom_site_U_iso_or_equiv
_atom_site_adp_type
_atom_site_occupancy
_atom_site_symmetry_multiplicity
_atom_site_calc_flag
_atom_site_refinement_flags
_atom_site_disorder_assembly
_atom_site_disorder_group
Cl1 Cl 0.8266(4) 0.8171(4) -0.41083(17) 0.1006(14) Uani 0.636(7) 1 d PD A 1
Cl2 Cl 1.0043(5) 0.5127(6) -0.3600(5) 0.155(3) Uani 0.636(7) 1 d PD A 1
Cl3 Cl 0.8532(5) 0.7122(6) -0.2606(2) 0.146(2) Uani 0.636(7) 1 d PD A 1
O1 O 0.8338(4) -0.1014(3) 0.13458(15) 0.0438(8) Uani 1 1 d . . .
O2 O 0.5177(4) 0.2126(3) 0.30494(14) 0.0433(7) Uani 1 1 d . . .
N1 N 0.6692(4) 0.0528(3) 0.21951(18) 0.0386(8) Uani 1 1 d . . .
N2 N 1.0017(4) -0.4644(3) -0.0997(2) 0.0421(9) Uani 1 1 d . . .
N3 N 0.5850(6) 0.3012(4) -0.4832(2) 0.0625(12) Uani 1 1 d . B .
C1 C 0.7321(4) 0.0174(4) 0.1475(2) 0.0308(8) Uani 1 1 d . B .
C2 C 0.6698(4) 0.1297(3) 0.08966(19) 0.0261(8) Uani 1 1 d . . .
C3 C 0.7055(4) 0.0974(3) 0.01516(19) 0.0259(8) Uani 1 1 d . B .
C4 C 0.6613(4) 0.2103(4) -0.03752(19) 0.0259(8) Uani 1 1 d . . .
H1 H 0.6870 0.1877 -0.0875 0.031 Uiso 1 1 calc R B .
C5 C 0.5825(4) 0.3517(3) -0.02006(18) 0.0238(7) Uani 1 1 d . B .
C6 C 0.5338(4) 0.4682(3) -0.07659(19) 0.0248(7) Uani 1 1 d . . .
C7 C 0.5599(4) 0.4405(4) -0.15071(19) 0.0276(8) Uani 1 1 d . B .
H2 H 0.6108 0.3435 -0.1645 0.033 Uiso 1 1 calc R . .
C8 C 0.5153(4) 0.5473(4) -0.20594(19) 0.0265(8) Uani 1 1 d . . .
C9 C 0.5443(4) 0.3876(3) 0.05531(19) 0.0240(7) Uani 1 1 d . . .
C10 C 0.5875(4) 0.2750(4) 0.11023(19) 0.0257(8) Uani 1 1 d . B .
C11 C 0.5532(4) 0.3083(4) 0.18564(19) 0.0265(8) Uani 1 1 d . . .
C12 C 0.5764(5) 0.1910(4) 0.2416(2) 0.0318(8) Uani 1 1 d . B .
C13 C 0.7822(4) -0.0503(3) -0.01415(19) 0.0256(8) Uani 1 1 d . . .
C14 C 0.7157(4) -0.1514(4) 0.0012(2) 0.0286(8) Uani 1 1 d . B .
H3 H 0.6226 -0.1284 0.0332 0.034 Uiso 1 1 calc R . .
C15 C 0.7838(4) -0.2843(4) -0.0295(2) 0.0309(8) Uani 1 1 d . . .
H4 H 0.7333 -0.3491 -0.0200 0.037 Uiso 1 1 calc R B .
C16 C 0.9272(4) -0.3267(4) -0.0749(2) 0.0315(8) Uani 1 1 d . B .
C17 C 0.9895(4) -0.2226(4) -0.0911(2) 0.0323(8) Uani 1 1 d . . .
H5 H 1.0831 -0.2449 -0.1228 0.039 Uiso 1 1 calc R B .
C18 C 0.9182(4) -0.0886(4) -0.0623(2) 0.0295(8) Uani 1 1 d . B .
H6 H 0.9627 -0.0201 -0.0754 0.035 Uiso 1 1 calc R . .
C19 C 0.5360(4) 0.4960(4) -0.28108(19) 0.0292(8) Uani 1 1 d . B .
C20 C 0.4064(5) 0.5272(4) -0.3218(2) 0.0331(9) Uani 1 1 d . . .
H7 H 0.3060 0.5949 -0.3044 0.040 Uiso 1 1 calc R B .
C21 C 0.4219(5) 0.4611(4) -0.3873(2) 0.0394(10) Uani 1 1 d . B .
H8 H 0.3310 0.4815 -0.4126 0.047 Uiso 1 1 calc R . .
C22 C 0.5695(6) 0.3647(4) -0.4165(2) 0.0455(11) Uani 1 1 d . . .
C23 C 0.6997(6) 0.3367(4) -0.3770(2) 0.0471(11) Uani 1 1 d . B .
H9 H 0.8015 0.2742 -0.3959 0.057 Uiso 1 1 calc R . .
C24 C 0.6823(5) 0.3988(4) -0.3107(2) 0.0387(9) Uani 1 1 d . . .
H10 H 0.7724 0.3747 -0.2844 0.046 Uiso 1 1 calc R B .
C25 C 0.9180(5) -0.5576(4) -0.0969(3) 0.0442(11) Uani 1 1 d . . .
H62 H 0.9886 -0.6505 -0.1166 0.066 Uiso 1 1 calc R . .
H63 H 0.8269 -0.5140 -0.1259 0.066 Uiso 1 1 calc R . .
H64 H 0.8817 -0.5716 -0.0463 0.066 Uiso 1 1 calc R . .
C26 C 1.1523(5) -0.5084(4) -0.1427(3) 0.0432(10) Uani 1 1 d . . .
H74 H 1.1873 -0.6087 -0.1555 0.065 Uiso 1 1 calc R . .
H75 H 1.2304 -0.4983 -0.1144 0.065 Uiso 1 1 calc R . .
H76 H 1.1411 -0.4479 -0.1873 0.065 Uiso 1 1 calc R . .
C27 C 0.4484(9) 0.2991(7) -0.5122(3) 0.080(2) Uani 1 1 d . . .
H68 H 0.4798 0.2510 -0.5588 0.121 Uiso 1 1 calc R B .
H69 H 0.3719 0.3977 -0.5199 0.121 Uiso 1 1 calc R . .
H70 H 0.4003 0.2474 -0.4778 0.121 Uiso 1 1 calc R . .
C28 C 0.7390(10) 0.2012(7) -0.5115(3) 0.103(3) Uani 1 1 d . . .
H20 H 0.7921 0.2535 -0.5424 0.123 Uiso 1 1 calc R B .
H21 H 0.7264 0.1302 -0.5403 0.123 Uiso 1 1 calc R . .
H22 H 0.8024 0.1525 -0.4709 0.123 Uiso 1 1 calc R . .
C29 C 0.690(2) -0.070(2) 0.2728(10) 0.081(3) Uani 0.647(13) 1 d PDU B 3
H37 H 0.7612 -0.1573 0.2457 0.097 Uiso 0.647(13) 1 calc PR B 3
C32 C 0.5468(18) -0.0945(10) 0.2965(5) 0.081(3) Uani 0.647(13) 1 d PDU B 3
H38 H 0.4764 -0.0173 0.3290 0.098 Uiso 0.647(13) 1 calc PR B 3
H39 H 0.5754 -0.1868 0.3245 0.098 Uiso 0.647(13) 1 calc PR B 3
C33 C 0.458(2) -0.0975(15) 0.2305(7) 0.089(4) Uani 0.647(13) 1 d PDU B 3
H40 H 0.4137 -0.0014 0.2075 0.133 Uiso 0.647(13) 1 calc PR B 3
H41 H 0.3719 -0.1280 0.2474 0.133 Uiso 0.647(13) 1 calc PR B 3
H42 H 0.5309 -0.1649 0.1951 0.133 Uiso 0.647(13) 1 calc PR B 3
C34 C 0.8398(10) 0.6728(8) -0.3496(5) 0.081(3) Uani 0.636(7) 1 d PDU A 1
H34 H 0.7429 0.6530 -0.3505 0.098 Uiso 0.636(7) 1 calc PR A 1
Cl4 Cl 0.9741(9) 0.5206(10) -0.4211(7) 0.144(4) Uani 0.364(7) 1 d PD A 2
Cl5 Cl 0.9153(15) 0.7633(15) -0.3278(16) 0.315(14) Uani 0.364(7) 1 d PD A 2
C35 C 0.837(3) 0.662(5) -0.370(3) 0.25(3) Uani 0.364(7) 1 d PDU A 2
H35 H 0.7808 0.6220 -0.3323 0.295 Uiso 0.364(7) 1 calc PR A 2
H36 H 0.7585 0.7266 -0.4028 0.295 Uiso 0.364(7) 1 calc PR A 2
C38 C 0.503(2) -0.129(2) 0.2567(12) 0.056(6) Uani 0.353(13) 1 d P B 4
H56 H 0.4372 -0.0309 0.2711 0.083 Uiso 0.353(13) 1 calc PR B 4
H57 H 0.4595 -0.1950 0.2818 0.083 Uiso 0.353(13) 1 calc PR B 4
H58 H 0.5047 -0.1353 0.2039 0.083 Uiso 0.353(13) 1 calc PR B 4
C39 C 0.724(2) -0.062(3) 0.2795(15) 0.046(5) Uani 0.353(13) 1 d PDU B 4
H43 H 0.6660 -0.0096 0.3243 0.055 Uiso 0.353(13) 1 calc PR B 4
C37 C 0.663(3) -0.1681(19) 0.2765(11) 0.077(6) Uani 0.353(13) 1 d PU B 4
H44 H 0.6705 -0.2175 0.3251 0.093 Uiso 0.353(13) 1 calc PR B 4
H45 H 0.7347 -0.2397 0.2417 0.093 Uiso 0.353(13) 1 calc PR B 4
C40 C 0.9008(18) -0.1067(19) 0.2940(10) 0.068(5) Uani 0.353(13) 1 d PDU B 4
H46 H 0.9133 -0.1486 0.3442 0.082 Uiso 0.353(13) 1 calc PR B 4
H47 H 0.9650 -0.1849 0.2608 0.082 Uiso 0.353(13) 1 calc PR B 4
C41 C 0.7863(15) -0.0626(9) 0.3354(5) 0.088(3) Uani 0.647(13) 1 d PDU B 3
H48 H 0.7136 0.0081 0.3705 0.106 Uiso 0.647(13) 1 calc PR B 3
H49 H 0.8256 -0.1572 0.3615 0.106 Uiso 0.647(13) 1 calc PR B 3
C43 C 0.968(3) -0.006(3) 0.2870(12) 0.075(7) Uani 0.353(13) 1 d P B 4
H50 H 0.9203 0.0644 0.2483 0.112 Uiso 0.353(13) 1 calc PR B 4
H51 H 1.0815 -0.0547 0.2747 0.112 Uiso 0.353(13) 1 calc PR B 4
H52 H 0.9484 0.0420 0.3331 0.112 Uiso 0.353(13) 1 calc PR B 4
C42 C 0.9273(19) -0.0219(15) 0.3124(8) 0.101(5) Uani 0.647(13) 1 d PDU B 3
H71 H 0.9954 -0.0849 0.2741 0.152 Uiso 0.647(13) 1 calc PR B 3
H72 H 0.9874 -0.0328 0.3545 0.152 Uiso 0.647(13) 1 calc PR B 3
H73 H 0.8890 0.0778 0.2940 0.152 Uiso 0.647(13) 1 calc PR B 3

loop_
_atom_site_aniso_label
_atom_site_aniso_U_11
_atom_site_aniso_U_22
_atom_site_aniso_U_33
_atom_site_aniso_U_23
_atom_site_aniso_U_13
_atom_site_aniso_U_12
Cl1 0.106(2) 0.125(3) 0.099(2) 0.0174(18) -0.0063(17) -0.078(2)
Cl2 0.067(2) 0.151(4) 0.248(7) -0.094(5) 0.039(3) -0.043(2)
Cl3 0.131(3) 0.230(5) 0.126(3) 0.077(3) -0.085(3) -0.121(4)
O1 0.0571(19) 0.0232(14) 0.0374(16) 0.0000(11) -0.0049(13) -0.0017(13)
O2 0.064(2) 0.0337(15) 0.0285(15) -0.0009(11) 0.0041(13) -0.0181(14)
N1 0.055(2) 0.0241(16) 0.0297(17) 0.0046(13) -0.0006(15) -0.0095(15)
N2 0.0270(17) 0.0288(17) 0.070(2) -0.0212(16) 0.0077(16) -0.0103(14)
N3 0.103(4) 0.054(2) 0.030(2) -0.0097(17) -0.004(2) -0.030(2)
C1 0.036(2) 0.0246(18) 0.031(2) 0.0001(15) -0.0033(16) -0.0111(16)
C2 0.0274(18) 0.0225(17) 0.0292(18) 0.0005(14) -0.0032(14) -0.0108(14)
C3 0.0233(18) 0.0226(17) 0.0311(19) -0.0030(14) -0.0002(14) -0.0087(14)
C4 0.0264(18) 0.0264(17) 0.0253(18) -0.0051(14) -0.0002(14) -0.0105(14)
C5 0.0207(17) 0.0250(17) 0.0255(18) -0.0025(14) -0.0023(13) -0.0085(13)
C6 0.0213(17) 0.0243(17) 0.0291(18) -0.0046(14) -0.0010(14) -0.0092(14)
C7 0.0273(18) 0.0221(17) 0.0313(19) -0.0056(14) -0.0018(15) -0.0071(14)
C8 0.0255(18) 0.0286(18) 0.0262(18) -0.0033(14) 0.0017(14) -0.0121(14)
C9 0.0213(17) 0.0226(17) 0.0274(18) -0.0031(14) -0.0001(13) -0.0081(13)
C10 0.0243(18) 0.0252(17) 0.0284(19) -0.0031(14) -0.0008(14) -0.0107(14)
C11 0.0226(17) 0.0263(18) 0.0294(19) 0.0006(14) -0.0019(14) -0.0088(14)
C12 0.040(2) 0.0271(18) 0.0274(19) -0.0014(15) -0.0013(16) -0.0122(16)
C13 0.0266(18) 0.0196(16) 0.0283(18) -0.0037(14) -0.0031(14) -0.0061(14)
C14 0.0259(18) 0.0235(17) 0.036(2) -0.0044(15) 0.0009(15) -0.0092(14)
C15 0.0254(18) 0.0227(17) 0.044(2) -0.0047(15) -0.0011(16) -0.0090(14)
C16 0.0236(18) 0.0280(18) 0.043(2) -0.0062(16) -0.0025(16) -0.0098(15)
C17 0.0260(19) 0.0301(19) 0.040(2) -0.0096(16) 0.0053(15) -0.0116(15)
C18 0.0278(19) 0.0250(17) 0.035(2) -0.0019(15) -0.0007(15) -0.0106(14)
C19 0.037(2) 0.0240(17) 0.0254(18) -0.0015(14) 0.0007(15) -0.0114(15)
C20 0.039(2) 0.035(2) 0.0277(19) -0.0002(15) 0.0007(16) -0.0192(17)
C21 0.054(3) 0.044(2) 0.029(2) 0.0029(17) -0.0073(18) -0.028(2)
C22 0.081(3) 0.034(2) 0.024(2) -0.0015(16) 0.003(2) -0.027(2)
C23 0.057(3) 0.038(2) 0.030(2) -0.0057(17) 0.0061(19) -0.003(2)
C24 0.043(2) 0.033(2) 0.032(2) -0.0007(16) -0.0011(17) -0.0070(17)
C25 0.034(2) 0.030(2) 0.069(3) -0.016(2) -0.004(2) -0.0112(17)
C26 0.034(2) 0.035(2) 0.056(3) -0.0172(19) 0.0078(19) -0.0089(17)
C27 0.152(6) 0.091(4) 0.036(3) -0.010(3) -0.004(3) -0.086(4)
C28 0.162(7) 0.065(4) 0.041(3) -0.027(3) 0.001(4) -0.001(4)
C29 0.148(8) 0.030(4) 0.042(4) -0.002(3) 0.013(5) -0.018(5)
C32 0.149(8) 0.034(4) 0.052(4) -0.006(3) 0.029(5) -0.034(4)
C33 0.144(10) 0.065(6) 0.075(7) -0.023(5) 0.029(7) -0.065(6)
C34 0.058(5) 0.086(6) 0.115(7) -0.010(5) 0.012(5) -0.048(5)
Cl4 0.080(4) 0.153(6) 0.210(10) -0.058(7) 0.042(5) -0.062(4)
Cl5 0.129(9) 0.175(11) 0.64(4) -0.028(18) -0.066(15) -0.048(8)
C35 0.24(3) 0.24(3) 0.25(3) -0.008(10) -0.013(10) -0.099(14)
C38 0.069(11) 0.057(10) 0.049(12) 0.043(9) -0.017(8) -0.039(8)
C39 0.056(8) 0.029(8) 0.035(9) 0.025(6) -0.002(6) -0.004(6)
C37 0.103(13) 0.041(9) 0.080(11) 0.010(8) 0.006(10) -0.026(8)
C40 0.074(10) 0.048(9) 0.064(10) 0.020(7) -0.022(8) -0.004(7)
C41 0.150(8) 0.036(4) 0.043(4) -0.001(3) -0.008(5) 0.000(4)
C43 0.079(13) 0.115(17) 0.051(13) 0.028(12) -0.022(10) -0.062(13)
C42 0.140(10) 0.058(7) 0.058(7) -0.007(6) -0.042(7) 0.019(7)

loop_
_atom_type_symbol
_atom_type_description
_atom_type_scat_dispersion_real
_atom_type_scat_dispersion_imag
_atom_type_scat_source
C C 0.0033 0.0016 'International Tables Vol C Tables 4.2.6.8 and 6.1.1.4'
H H 0.0000 0.0000 'International Tables Vol C Tables 4.2.6.8 and 6.1.1.4'
N N 0.0061 0.0033 'International Tables Vol C Tables 4.2.6.8 and 6.1.1.4'
O O 0.0106 0.0060 'International Tables Vol C Tables 4.2.6.8 and 6.1.1.4'
Cl Cl 0.1484 0.1585 'International Tables Vol C Tables 4.2.6.8 and 6.1.1.4'

loop_
_geom_angle_atom_site_label_1
_geom_angle_atom_site_label_2
_geom_angle_atom_site_label_3
_geom_angle
_geom_angle_site_symmetry_1
_geom_angle_site_symmetry_3
C12 N1 C1 124.4(3) . .
C12 N1 C29 118.8(8) . .
C1 N1 C29 116.4(7) . .
C12 N1 C39 116.4(12) . .
C1 N1 C39 118.6(11) . .
C29 N1 C39 14.9(12) . .
C16 N2 C25 120.6(3) . .
C16 N2 C26 120.6(3) . .
C25 N2 C26 117.6(3) . .
C22 N3 C27 120.0(5) . .
C22 N3 C28 119.5(5) . .
C27 N3 C28 117.9(5) . .
O1 C1 N1 120.2(3) . .
O1 C1 C2 122.6(3) . .
N1 C1 C2 117.2(3) . .
C3 C2 C10 119.8(3) . .
C3 C2 C1 121.3(3) . .
C10 C2 C1 118.6(3) . .
C4 C3 C2 119.0(3) . .
C4 C3 C13 115.5(3) . .
C2 C3 C13 125.4(3) . .
C5 C4 C3 123.0(3) . .
C5 C4 H1 118.5 . .
C3 C4 H1 118.5 . .
C4 C5 C9 119.1(3) . .
C4 C5 C6 122.0(3) . .
C9 C5 C6 118.9(3) . .
C7 C6 C9 118.6(3) . 2_665
C7 C6 C5 121.9(3) . .
C9 C6 C5 119.5(3) 2_665 .
C6 C7 C8 123.8(3) . .
C6 C7 H2 118.1 . .
C8 C7 H2 118.1 . .
C7 C8 C11 118.1(3) . 2_665
C7 C8 C19 115.8(3) . .
C11 C8 C19 126.0(3) 2_665 .
C6 C9 C10 119.2(3) 2_665 .
C6 C9 C5 121.6(3) 2_665 .
C10 C9 C5 119.1(3) . .
C2 C10 C11 120.0(3) . .
C2 C10 C9 119.9(3) . .
C11 C10 C9 120.1(3) . .
C8 C11 C10 119.9(3) 2_665 .
C8 C11 C12 120.3(3) 2_665 .
C10 C11 C12 119.5(3) . .
O2 C12 N1 120.6(3) . .
O2 C12 C11 122.7(3) . .
N1 C12 C11 116.6(3) . .
C18 C13 C14 117.4(3) . .
C18 C13 C3 120.7(3) . .
C14 C13 C3 121.8(3) . .
C15 C14 C13 120.9(3) . .
C15 C14 H3 119.6 . .
C13 C14 H3 119.6 . .
C14 C15 C16 121.8(3) . .
C14 C15 H4 119.1 . .
C16 C15 H4 119.1 . .
N2 C16 C17 122.4(3) . .
N2 C16 C15 121.2(3) . .
C17 C16 C15 116.3(3) . .
C18 C17 C16 121.5(3) . .
C18 C17 H5 119.3 . .
C16 C17 H5 119.3 . .
C17 C18 C13 122.0(3) . .
C17 C18 H6 119.0 . .
C13 C18 H6 119.0 . .
C20 C19 C24 116.7(3) . .
C20 C19 C8 121.3(3) . .
C24 C19 C8 121.5(3) . .
C21 C20 C19 121.4(4) . .
C21 C20 H7 119.3 . .
C19 C20 H7 119.3 . .
C20 C21 C22 121.2(4) . .
C20 C21 H8 119.4 . .
C22 C21 H8 119.4 . .
C23 C22 N3 121.7(4) . .
C23 C22 C21 117.4(4) . .
N3 C22 C21 120.9(4) . .
C24 C23 C22 121.0(4) . .
C24 C23 H9 119.5 . .
C22 C23 H9 119.5 . .
C23 C24 C19 122.2(4) . .
C23 C24 H10 118.9 . .
C19 C24 H10 118.9 . .
N2 C25 H62 109.5 . .
N2 C25 H63 109.5 . .
H62 C25 H63 109.5 . .
N2 C25 H64 109.5 . .
H62 C25 H64 109.5 . .
H63 C25 H64 109.5 . .
N2 C26 H74 109.5 . .
N2 C26 H75 109.5 . .
H74 C26 H75 109.5 . .
N2 C26 H76 109.5 . .
H74 C26 H76 109.5 . .
H75 C26 H76 109.5 . .
N3 C27 H68 109.5 . .
N3 C27 H69 109.5 . .
H68 C27 H69 109.5 . .
N3 C27 H70 109.5 . .
H68 C27 H70 109.5 . .
H69 C27 H70 109.5 . .
N3 C28 H20 109.5 . .
N3 C28 H21 109.5 . .
H20 C28 H21 109.5 . .
N3 C28 H22 109.5 . .
H20 C28 H22 109.5 . .
H21 C28 H22 109.5 . .
C32 C29 N1 115.4(12) . .
C32 C29 C41 115.3(14) . .
N1 C29 C41 109.9(12) . .
C32 C29 H37 105.1 . .
N1 C29 H37 105.1 . .
C41 C29 H37 105.1 . .
C29 C32 C33 111.5(10) . .
C29 C32 H38 109.3 . .
C33 C32 H38 109.3 . .
C29 C32 H39 109.3 . .
C33 C32 H39 109.3 . .
H38 C32 H39 108.0 . .
Cl2 C34 Cl3 100.6(5) . .
Cl2 C34 Cl1 118.3(6) . .
Cl3 C34 Cl1 111.3(5) . .
Cl2 C34 H34 108.7 . .
Cl3 C34 H34 108.7 . .
Cl1 C34 H34 108.7 . .
Cl4 C35 Cl5 115.6(16) . .
Cl4 C35 H35 108.4 . .
Cl5 C35 H35 108.4 . .
Cl4 C35 H36 108.3 . .
Cl5 C35 H36 108.3 . .
H35 C35 H36 107.4 . .
C37 C39 N1 111.9(15) . .
C37 C39 C40 120(2) . .
N1 C39 C40 113.7(16) . .
C37 C39 H43 102.8 . .
N1 C39 H43 102.8 . .
C40 C39 H43 102.8 . .
C39 C37 C38 120.6(17) . .
C39 C37 H44 107.2 . .
C38 C37 H44 107.2 . .
C39 C37 H45 107.2 . .
C38 C37 H45 107.2 . .
H44 C37 H45 106.8 . .
C43 C40 C39 120.4(19) . .
C43 C40 H46 107.2 . .
C39 C40 H46 107.2 . .
C43 C40 H47 107.2 . .
C39 C40 H47 107.2 . .
H46 C40 H47 106.9 . .
C42 C41 C29 116.1(11) . .
C42 C41 H48 108.3 . .
C29 C41 H48 108.3 . .
C42 C41 H49 108.3 . .
C29 C41 H49 108.3 . .
H48 C41 H49 107.4 . .

loop_
_geom_bond_atom_site_label_1
_geom_bond_atom_site_label_2
_geom_bond_distance
_geom_bond_site_symmetry_2
Cl1 C34 1.760(8) .
Cl2 C34 1.737(8) .
Cl3 C34 1.750(9) .
O1 C1 1.222(4) .
O2 C12 1.233(4) .
N1 C12 1.389(5) .
N1 C1 1.406(5) .
N1 C29 1.50(2) .
N1 C39 1.52(2) .
N2 C16 1.382(5) .
N2 C25 1.446(5) .
N2 C26 1.450(5) .
N3 C22 1.402(5) .
N3 C27 1.438(8) .
N3 C28 1.452(8) .
C1 C2 1.484(5) .
C2 C3 1.412(5) .
C2 C10 1.427(5) .
C3 C4 1.406(5) .
C3 C13 1.499(5) .
C4 C5 1.375(5) .
C4 H1 0.9500 .
C5 C9 1.437(5) .
C5 C6 1.479(5) .
C6 C7 1.395(5) .
C6 C9 1.418(5) 2_665
C7 C8 1.400(5) .
C7 H2 0.9500 .
C8 C11 1.411(5) 2_665
C8 C19 1.486(5) .
C9 C6 1.418(5) 2_665
C9 C10 1.432(5) .
C10 C11 1.431(5) .
C11 C8 1.411(5) 2_665
C11 C12 1.484(5) .
C13 C18 1.398(5) .
C13 C14 1.399(5) .
C14 C15 1.381(5) .
C14 H3 0.9500 .
C15 C16 1.421(5) .
C15 H4 0.9500 .
C16 C17 1.401(5) .
C17 C18 1.377(5) .
C17 H5 0.9500 .
C18 H6 0.9500 .
C19 C20 1.402(5) .
C19 C24 1.403(5) .
C20 C21 1.396(5) .
C20 H7 0.9500 .
C21 C22 1.406(6) .
C21 H8 0.9500 .
C22 C23 1.400(7) .
C23 C24 1.385(6) .
C23 H9 0.9500 .
C24 H10 0.9500 .
C25 H62 0.9800 .
C25 H63 0.9800 .
C25 H64 0.9800 .
C26 H74 0.9800 .
C26 H75 0.9800 .
C26 H76 0.9800 .
C27 H68 0.9800 .
C27 H69 0.9800 .
C27 H70 0.9800 .
C28 H20 0.9800 .
C28 H21 0.9800 .
C28 H22 0.9800 .
C29 C32 1.47(2) .
C29 C41 1.558(15) .
C29 H37 1.0000 .
C32 C33 1.553(15) .
C32 H38 0.9900 .
C32 H39 0.9900 .
C33 H40 0.9800 .
C33 H41 0.9800 .
C33 H42 0.9800 .
C34 H34 1.0000 .
Cl4 C35 1.746(10) .
Cl5 C35 1.749(10) .
C35 H35 0.9900 .
C35 H36 0.9900 .
C38 C37 1.46(3) .
C38 H56 0.9800 .
C38 H57 0.9800 .
C38 H58 0.9800 .
C39 C37 1.42(3) .
C39 C40 1.564(17) .
C39 H43 1.0000 .
C37 H44 0.9900 .
C37 H45 0.9900 .
C40 C43 1.39(3) .
C40 H46 0.9900 .
C40 H47 0.9900 .
C41 C42 1.536(16) .
C41 H48 0.9900 .
C41 H49 0.9900 .
C43 H50 0.9800 .
C43 H51 0.9800 .
C43 H52 0.9800 .
C42 H71 0.9800 .
C42 H72 0.9800 .
C42 H73 0.9800 .

loop_
_geom_torsion_atom_site_label_1
_geom_torsion_atom_site_label_2
_geom_torsion_atom_site_label_3
_geom_torsion_atom_site_label_4
_geom_torsion
_geom_torsion_site_symmetry_1
_geom_torsion_site_symmetry_4
C12 N1 C1 O1 167.3(4) . .
C29 N1 C1 O1 -19.8(9) . .
C39 N1 C1 O1 -3.1(10) . .
C12 N1 C1 C2 -12.5(6) . .
C29 N1 C1 C2 160.4(8) . .
C39 N1 C1 C2 177.0(9) . .
O1 C1 C2 C3 10.9(6) . .
N1 C1 C2 C3 -169.3(3) . .
O1 C1 C2 C10 -162.1(4) . .
N1 C1 C2 C10 17.8(5) . .
C10 C2 C3 C4 1.1(5) . .
C1 C2 C3 C4 -171.7(3) . .
C10 C2 C3 C13 -176.1(3) . .
C1 C2 C3 C13 11.1(5) . .
C2 C3 C4 C5 -0.9(5) . .
C13 C3 C4 C5 176.6(3) . .
C3 C4 C5 C9 0.7(5) . .
C3 C4 C5 C6 -178.5(3) . .
C4 C5 C6 C7 2.5(5) . .
C9 C5 C6 C7 -176.7(3) . .
C4 C5 C6 C9 -178.7(3) . 2_665
C9 C5 C6 C9 2.1(5) . 2_665
C9 C6 C7 C8 1.0(5) 2_665 .
C5 C6 C7 C8 179.8(3) . .
C6 C7 C8 C11 3.1(5) . 2_665
C6 C7 C8 C19 -173.1(3) . .
C4 C5 C9 C6 178.6(3) . 2_665
C6 C5 C9 C6 -2.1(5) . 2_665
C4 C5 C9 C10 -0.8(5) . .
C6 C5 C9 C10 178.4(3) . .
C3 C2 C10 C11 -179.1(3) . .
C1 C2 C10 C11 -6.0(5) . .
C3 C2 C10 C9 -1.2(5) . .
C1 C2 C10 C9 171.8(3) . .
C6 C9 C10 C2 -178.4(3) 2_665 .
C5 C9 C10 C2 1.1(5) . .
C6 C9 C10 C11 -0.5(5) 2_665 .
C5 C9 C10 C11 178.9(3) . .
C2 C10 C11 C8 174.2(3) . 2_665
C9 C10 C11 C8 -3.6(5) . 2_665
C2 C10 C11 C12 -11.3(5) . .
C9 C10 C11 C12 170.9(3) . .
C1 N1 C12 O2 175.6(4) . .
C29 N1 C12 O2 2.9(10) . .
C39 N1 C12 O2 -13.7(10) . .
C1 N1 C12 C11 -4.5(6) . .
C29 N1 C12 C11 -177.2(8) . .
C39 N1 C12 C11 166.2(9) . .
C8 C11 C12 O2 11.0(6) 2_665 .
C10 C11 C12 O2 -163.4(4) . .
C8 C11 C12 N1 -168.8(3) 2_665 .
C10 C11 C12 N1 16.7(5) . .
C4 C3 C13 C18 56.8(5) . .
C2 C3 C13 C18 -126.0(4) . .
C4 C3 C13 C14 -118.8(4) . .
C2 C3 C13 C14 58.5(5) . .
C18 C13 C14 C15 0.8(5) . .
C3 C13 C14 C15 176.5(3) . .
C13 C14 C15 C16 3.1(6) . .
C25 N2 C16 C17 -165.2(4) . .
C26 N2 C16 C17 1.7(6) . .
C25 N2 C16 C15 16.5(6) . .
C26 N2 C16 C15 -176.6(4) . .
C14 C15 C16 N2 173.9(4) . .
C14 C15 C16 C17 -4.6(6) . .
N2 C16 C17 C18 -176.1(4) . .
C15 C16 C17 C18 2.3(6) . .
C16 C17 C18 C13 1.4(6) . .
C14 C13 C18 C17 -3.0(5) . .
C3 C13 C18 C17 -178.8(3) . .
C7 C8 C19 C20 116.2(4) . .
C11 C8 C19 C20 -59.7(5) 2_665 .
C7 C8 C19 C24 -55.1(5) . .
C11 C8 C19 C24 129.0(4) 2_665 .
C24 C19 C20 C21 2.0(5) . .
C8 C19 C20 C21 -169.7(3) . .
C19 C20 C21 C22 -2.6(6) . .
C27 N3 C22 C23 162.6(5) . .
C28 N3 C22 C23 1.4(7) . .
C27 N3 C22 C21 -18.3(7) . .
C28 N3 C22 C21 -179.5(5) . .
C20 C21 C22 C23 0.7(6) . .
C20 C21 C22 N3 -178.5(4) . .
N3 C22 C23 C24 -179.1(4) . .
C21 C22 C23 C24 1.7(6) . .
C22 C23 C24 C19 -2.3(7) . .
C20 C19 C24 C23 0.4(6) . .
C8 C19 C24 C23 172.1(4) . .
C12 N1 C29 C32 65.5(13) . .
C1 N1 C29 C32 -107.8(12) . .
C39 N1 C29 C32 150(8) . .
C12 N1 C29 C41 -66.8(14) . .
C1 N1 C29 C41 119.9(10) . .
C39 N1 C29 C41 18(6) . .
N1 C29 C32 C33 49.2(15) . .
C41 C29 C32 C33 178.9(11) . .
C12 N1 C39 C37 116.7(19) . .
C1 N1 C39 C37 -72(2) . .
C29 N1 C39 C37 13(5) . .
C12 N1 C39 C40 -103(2) . .
C1 N1 C39 C40 68(2) . .
C29 N1 C39 C40 153(8) . .
N1 C39 C37 C38 -37(3) . .
C40 C39 C37 C38 -174.5(19) . .
C37 C39 C40 C43 171(2) . .
N1 C39 C40 C43 35(3) . .
C32 C29 C41 C42 -174.0(11) . .
N1 C29 C41 C42 -41.6(16) . .
